data_7252083
loop_
_publ_author_name
'Feng, Xue-Jian'
'Hao, Jing-Xuan'
'Wang, Meng-Qi'
'Pan, Xin-Xin'
'Zhang, Meng-Yuan'
'Hao, Hao-Yu'
'Guo, Dian-Hao'
'Zhang, Qi'
'Wu, Yue'

_publ_section_title
;
 Doping concentration-dependent structural evolution and blue shift in
 indium-based organic--inorganic halide hybrids
;
_journal_name_full CrystEngComm
_journal_paper_doi 10.1039/D6CE00328A
_journal_year 2026
_chemical_formula_sum 'C21 H24 Cl6 In N6 O0 Sb0'
_chemical_formula_weight 687.98
_space_group_IT_number 14
_space_group_name_Hall '-P 2yn'
_space_group_name_H-M_alt 'P 1 21/n 1'
_symmetry_cell_setting monoclinic
_symmetry_space_group_name_H-M 'P 1 21/n 1'
_atom_sites_solution_hydrogens geom
_atom_sites_solution_primary direct
_atom_sites_solution_secondary difmap
_audit_creation_method SHELXL-97
_audit_update_record
;
2026-04-22 deposited with the CCDC.	2026-05-28 downloaded from the CCDC.
;
_cell_angle_alpha 90.00
_cell_angle_beta 99.008(3)
_cell_angle_gamma 90.00
_cell_formula_units_Z 8
_cell_length_a 13.0041(15)
_cell_length_b 15.6828(17)
_cell_length_c 27.062(3)
_cell_measurement_reflns_used 7022
_cell_measurement_temperature 293(2)
_cell_measurement_theta_max 54.750
_cell_measurement_theta_min 4.803
_cell_volume 5451.0(11)
_computing_structure_refinement 'SHELXL-97 (Sheldrick, 2008)'
_computing_structure_solution 'SHELXS-97 (Sheldrick, 2008)'
_diffrn_ambient_temperature 293(2)
_diffrn_measured_fraction_theta_full 0.996
_diffrn_measured_fraction_theta_max 0.996
_diffrn_measurement_device_type 'CCD area detector'
_diffrn_measurement_method 'phi and omega scans'
_diffrn_radiation_monochromator graphite
_diffrn_radiation_source 'fine-focus sealed tube'
_diffrn_radiation_type MoK\a
_diffrn_radiation_wavelength 0.71073
_diffrn_reflns_av_R_equivalents 0.0638
_diffrn_reflns_av_sigmaI/netI 0.0792
_diffrn_reflns_limit_h_max 15
_diffrn_reflns_limit_h_min -14
_diffrn_reflns_limit_k_max 18
_diffrn_reflns_limit_k_min -18
_diffrn_reflns_limit_l_max 32
_diffrn_reflns_limit_l_min -22
_diffrn_reflns_number 26060
_diffrn_reflns_theta_full 25.02
_diffrn_reflns_theta_max 25.02
_diffrn_reflns_theta_min 2.00
_exptl_absorpt_coefficient_mu 1.478
_exptl_absorpt_correction_T_max 0.7979
_exptl_absorpt_correction_T_min 0.5824
_exptl_absorpt_correction_type multi-scan
_exptl_crystal_colour colorless
_exptl_crystal_density_diffrn 1.677
_exptl_crystal_density_method 'not measured'
_exptl_crystal_description block
_exptl_crystal_F_000 2744
_exptl_crystal_size_max 0.41
_exptl_crystal_size_mid 0.22
_exptl_crystal_size_min 0.16
_refine_diff_density_max 0.633
_refine_diff_density_min -1.158
_refine_diff_density_rms 0.137
_refine_ls_extinction_method none
_refine_ls_goodness_of_fit_ref 1.037
_refine_ls_hydrogen_treatment mixed
_refine_ls_matrix_type full
_refine_ls_number_parameters 613
_refine_ls_number_reflns 9586
_refine_ls_number_restraints 0
_refine_ls_restrained_S_all 1.037
_refine_ls_R_factor_all 0.0992
_refine_ls_R_factor_gt 0.0556
_refine_ls_shift/su_max 0.001
_refine_ls_shift/su_mean 0.000
_refine_ls_structure_factor_coef Fsqd
_refine_ls_weighting_details 'calc w=1/[\s^2^(Fo^2^)+(0.0621P)^2^+3.6800P] where P=(Fo^2^+2Fc^2^)/3'
_refine_ls_weighting_scheme calc
_refine_ls_wR_factor_gt 0.1243
_refine_ls_wR_factor_ref 0.1416
_reflns_number_gt 6204
_reflns_number_total 9586
_reflns_threshold_expression >2sigma(I)
_cod_data_source_file d6ce00328a2.cif
_cod_data_source_block y
_cod_depositor_comments
;
The following automatic conversions were performed:

data item '_symmetry_cell_setting' value 'Monoclinic' was changed to
'monoclinic' in accordance with the
/home/data/users/saulius/crontab/automatic-downloads/rss-feeds/RSC/lib/dictionaries/cif_core.dic
dictionary named 'cif_core.dic' version 2.4.2 last updated on
2011-04-26.

Automatic conversion script
Id: cif_fix_values 8170 2020-07-09 18:12:32Z antanas 
;
_cod_original_cell_volume 5450.9(10)
_cod_original_sg_symbol_H-M 'P2(1)/n  '
_cod_database_code 7252083

loop_
_symmetry_equiv_pos_as_xyz
'x, y, z'
'-x+1/2, y+1/2, -z+1/2'
'-x, -y, -z'
'x-1/2, -y-1/2, z-1/2'

loop_
_atom_site_label
_atom_site_type_symbol
_atom_site_fract_x
_atom_site_fract_y
_atom_site_fract_z
_atom_site_U_iso_or_equiv
_atom_site_adp_type
_atom_site_occupancy
_atom_site_symmetry_multiplicity
_atom_site_calc_flag
_atom_site_refinement_flags
_atom_site_disorder_assembly
_atom_site_disorder_group
In1 In 0.36011(4) 0.20522(3) 0.580771(17) 0.03342(14) Uani 1 1 d . . .
In2 In 0.87434(4) 0.50888(3) 0.630172(17) 0.03480(15) Uani 1 1 d . . .
Cl1 Cl 0.44171(12) 0.09471(10) 0.53184(6) 0.0382(4) Uani 1 1 d . . .
Cl4 Cl 0.27298(12) 0.31854(10) 0.62868(6) 0.0378(4) Uani 1 1 d . . .
Cl12 Cl 0.82300(13) 0.59931(11) 0.70094(6) 0.0390(4) Uani 1 1 d . . .
Cl11 Cl 0.94413(14) 0.63933(10) 0.59169(6) 0.0413(4) Uani 1 1 d . . .
Cl3 Cl 0.42714(14) 0.31719(11) 0.52883(7) 0.0468(5) Uani 1 1 d . . .
Cl6 Cl 0.29637(14) 0.09652(11) 0.63549(7) 0.0500(5) Uani 1 1 d . . .
Cl9 Cl 0.93074(15) 0.42232(11) 0.56099(7) 0.0527(5) Uani 1 1 d . . .
Cl2 Cl 0.52093(14) 0.21930(13) 0.64141(7) 0.0509(5) Uani 1 1 d . . .
Cl5 Cl 0.19718(14) 0.19823(14) 0.52235(7) 0.0560(5) Uani 1 1 d . . .
Cl8 Cl 0.79893(16) 0.37962(12) 0.66551(8) 0.0574(5) Uani 1 1 d . . .
Cl10 Cl 1.04397(14) 0.48514(13) 0.68032(7) 0.0565(5) Uani 1 1 d . . .
Cl7 Cl 0.70324(14) 0.53522(14) 0.58224(7) 0.0587(6) Uani 1 1 d . . .
N1 N 1.0625(6) 0.1570(6) 0.6261(3) 0.087(3) Uani 1 1 d . . .
H1A H 1.1195 0.1486 0.6491 0.104 Uiso 1 1 calc R . .
H1B H 1.0789 0.1452 0.5957 0.104 Uiso 1 1 calc R . .
N3 N 0.7226(5) 0.7550(4) 0.6363(3) 0.0603(18) Uani 1 1 d . . .
H3A H 0.7896 0.7623 0.6501 0.072 Uiso 1 1 calc R . .
H3C H 0.7020 0.7032 0.6452 0.072 Uiso 1 1 calc R . .
N4 N 0.6526(5) 0.8214(4) 0.5724(2) 0.0588(18) Uani 1 1 d . . .
H4A H 0.6361 0.8366 0.5417 0.071 Uiso 1 1 calc R . .
N6 N 0.4556(6) 0.4399(4) 0.6677(3) 0.072(2) Uani 1 1 d . . .
H6A H 0.4399 0.3938 0.6849 0.086 Uiso 1 1 calc R . .
H6B H 0.4186 0.4372 0.6367 0.086 Uiso 1 1 calc R . .
N12 N 0.0464(5) 0.7145(4) 0.6953(2) 0.0587(18) Uani 1 1 d . . .
H12A H 0.0021 0.6924 0.6719 0.070 Uiso 1 1 calc R . .
C15 C 0.1706(6) 0.7936(5) 0.7351(3) 0.0464(19) Uani 1 1 d . . .
N9 N 0.3441(6) 0.8144(6) 0.4697(3) 0.087(3) Uani 1 1 d . . .
H9A H 0.4027 0.8387 0.4679 0.104 Uiso 1 1 calc R . .
N5 N 0.5954(6) 0.5075(5) 0.6862(3) 0.081(2) Uani 1 1 d . . .
H5A H 0.6604 0.5202 0.6895 0.097 Uiso 1 1 calc R . .
C7 C 0.7138(7) 0.7594(6) 0.5874(3) 0.066(2) Uani 1 1 d . . .
H7A H 0.7464 0.7238 0.5671 0.079 Uiso 1 1 calc R . .
N7 N 0.2682(6) 0.4629(5) 0.5343(3) 0.063(2) Uani 1 1 d . . .
H7B H 0.3000 0.4245 0.5198 0.076 Uiso 1 1 calc R . .
N2 N 0.9395(5) 0.2382(4) 0.6374(3) 0.0617(19) Uani 1 1 d . . .
H2A H 0.9052 0.2843 0.6404 0.074 Uiso 1 1 calc R . .
C20 C 0.1146(6) 0.7782(4) 0.6885(3) 0.0437(18) Uani 1 1 d . . .
N10 N 0.2276(5) 0.7193(4) 0.4653(2) 0.0579(18) Uani 1 1 d . . .
H10A H 0.2297 0.6764 0.4875 0.069 Uiso 1 1 calc R . .
H10C H 0.1883 0.7027 0.4366 0.069 Uiso 1 1 calc R . .
C35 C 0.5552(8) 0.4404(7) 0.6650(4) 0.093(4) Uani 1 1 d . . .
H35A H 0.5907 0.3985 0.6501 0.111 Uiso 1 1 calc R . .
N11 N 0.1313(5) 0.7397(4) 0.7667(2) 0.0565(18) Uani 1 1 d . . .
H11A H 0.1823 0.7059 0.7823 0.068 Uiso 1 1 calc R . .
H11C H 0.1049 0.7698 0.7901 0.068 Uiso 1 1 calc R . .
C41 C 0.9031(6) 0.1585(5) 0.6427(3) 0.053(2) Uani 1 1 d . . .
N8 N 0.1512(5) 0.5263(5) 0.5639(3) 0.068(2) Uani 1 1 d . . .
H8A H 0.1308 0.5127 0.5932 0.081 Uiso 1 1 calc R . .
H8B H 0.0984 0.5536 0.5449 0.081 Uiso 1 1 calc R . .
C16 C 0.2499(6) 0.8518(5) 0.7425(3) 0.060(2) Uani 1 1 d . . .
H16A H 0.2891 0.8612 0.7738 0.072 Uiso 1 1 calc R . .
C21 C 0.0576(6) 0.6925(5) 0.7412(3) 0.060(2) Uani 1 1 d . . .
H21A H 0.0199 0.6502 0.7544 0.072 Uiso 1 1 calc R . .
C6 C 0.6615(6) 0.8177(4) 0.6534(3) 0.0415(17) Uani 1 1 d . . .
C42 C 1.0319(8) 0.2351(7) 0.6276(4) 0.076(3) Uani 1 1 d . . .
H42A H 1.0718 0.2824 0.6222 0.092 Uiso 1 1 calc R . .
C12 C 0.0909(6) 0.8065(6) 0.4968(3) 0.057(2) Uani 1 1 d . . .
H12B H 0.0399 0.7646 0.4944 0.068 Uiso 1 1 calc R . .
C13 C 0.1855(6) 0.7914(5) 0.4837(3) 0.0465(19) Uani 1 1 d . . .
C1 C 0.6173(6) 0.8599(4) 0.6112(3) 0.0444(18) Uani 1 1 d . . .
C5 C 0.6450(7) 0.8410(6) 0.6998(3) 0.065(2) Uani 1 1 d . . .
H5B H 0.6768 0.8130 0.7285 0.078 Uiso 1 1 calc R . .
C2 C 0.5520(7) 0.9272(5) 0.6140(4) 0.066(2) Uani 1 1 d . . .
H2B H 0.5218 0.9569 0.5856 0.079 Uiso 1 1 calc R . .
C18 C 0.2115(8) 0.8790(5) 0.6544(4) 0.077(3) Uani 1 1 d . . .
H18A H 0.2277 0.9091 0.6270 0.092 Uiso 1 1 calc R . .
C3 C 0.5338(8) 0.9485(6) 0.6603(5) 0.085(3) Uani 1 1 d . . .
H3B H 0.4881 0.9931 0.6635 0.102 Uiso 1 1 calc R . .
C17 C 0.2677(7) 0.8946(5) 0.7016(4) 0.071(3) Uani 1 1 d . . .
H17A H 0.3194 0.9361 0.7050 0.085 Uiso 1 1 calc R . .
C34 C 0.4305(6) 0.5125(5) 0.6911(3) 0.053(2) Uani 1 1 d . . .
C22 C 0.3116(6) 0.5369(5) 0.5525(3) 0.050(2) Uani 1 1 d . . .
C14 C 0.3224(8) 0.7378(8) 0.4574(4) 0.088(3) Uani 1 1 d . . .
H14A H 0.3669 0.7002 0.4446 0.105 Uiso 1 1 calc R . .
C27 C 0.2369(7) 0.5785(5) 0.5724(3) 0.052(2) Uani 1 1 d . . .
C28 C 0.1741(7) 0.4576(6) 0.5414(3) 0.066(2) Uani 1 1 d . . .
H28A H 0.1293 0.4121 0.5321 0.079 Uiso 1 1 calc R . .
C29 C 0.5215(7) 0.5566(6) 0.7029(3) 0.058(2) Uani 1 1 d . . .
C26 C 0.2533(9) 0.6549(7) 0.5936(4) 0.085(3) Uani 1 1 d . . .
H26A H 0.2008 0.6843 0.6060 0.102 Uiso 1 1 calc R . .
C40 C 0.8110(8) 0.1293(8) 0.6530(4) 0.093(3) Uani 1 1 d . . .
H40A H 0.7564 0.1656 0.6570 0.112 Uiso 1 1 calc R . .
C9 C 0.2435(10) 0.9338(7) 0.5037(4) 0.095(4) Uani 1 1 d . . .
H9B H 0.2936 0.9766 0.5063 0.115 Uiso 1 1 calc R . .
C11 C 0.0750(8) 0.8839(7) 0.5133(3) 0.081(3) Uani 1 1 d . . .
H11B H 0.0110 0.8964 0.5229 0.097 Uiso 1 1 calc R . .
C8 C 0.2608(7) 0.8534(6) 0.4865(3) 0.066(3) Uani 1 1 d . . .
C19 C 0.1341(7) 0.8211(5) 0.6476(3) 0.061(2) Uani 1 1 d . . .
H19A H 0.0957 0.8110 0.6161 0.073 Uiso 1 1 calc R . .
C36 C 0.9815(7) 0.1034(6) 0.6359(4) 0.071(3) Uani 1 1 d . . .
C4 C 0.5787(8) 0.9082(6) 0.7019(4) 0.081(3) Uani 1 1 d . . .
H4B H 0.5643 0.9263 0.7328 0.098 Uiso 1 1 calc R . .
C24 C 0.4266(9) 0.6455(8) 0.5755(4) 0.094(3) Uani 1 1 d . . .
H24A H 0.4916 0.6707 0.5763 0.113 Uiso 1 1 calc R . .
C30 C 0.5260(10) 0.6333(7) 0.7262(4) 0.088(3) Uani 1 1 d . . .
H30A H 0.5881 0.6633 0.7339 0.105 Uiso 1 1 calc R . .
C32 C 0.3466(12) 0.6170(10) 0.7274(5) 0.122(5) Uani 1 1 d . . .
H32A H 0.2868 0.6392 0.7373 0.147 Uiso 1 1 calc R . .
C23 C 0.4089(8) 0.5678(7) 0.5542(4) 0.082(3) Uani 1 1 d . . .
H23A H 0.4605 0.5376 0.5415 0.098 Uiso 1 1 calc R . .
C25 C 0.3517(10) 0.6881(7) 0.5960(4) 0.097(4) Uani 1 1 d . . .
H25A H 0.3676 0.7402 0.6118 0.116 Uiso 1 1 calc R . .
C33 C 0.3399(8) 0.5406(8) 0.7035(5) 0.097(4) Uani 1 1 d . . .
H33A H 0.2780 0.5102 0.6964 0.117 Uiso 1 1 calc R . .
C10 C 0.1484(11) 0.9460(7) 0.5166(4) 0.096(4) Uani 1 1 d . . .
H10B H 0.1324 0.9993 0.5283 0.115 Uiso 1 1 calc R . .
C37 C 0.9717(12) 0.0178(8) 0.6398(6) 0.144(6) Uani 1 1 d . . .
H37A H 1.0243 -0.0194 0.6341 0.173 Uiso 1 1 calc R . .
C31 C 0.4373(15) 0.6634(8) 0.7376(5) 0.125(5) Uani 1 1 d . . .
H31A H 0.4364 0.7166 0.7527 0.150 Uiso 1 1 calc R . .
C39 C 0.8039(13) 0.0456(12) 0.6568(6) 0.156(6) Uani 1 1 d . . .
H39A H 0.7411 0.0230 0.6632 0.187 Uiso 1 1 calc R . .
C38 C 0.8826(16) -0.0100(10) 0.6520(8) 0.180(8) Uani 1 1 d . . .
H38A H 0.8737 -0.0679 0.6575 0.216 Uiso 1 1 calc R . .

loop_
_atom_site_aniso_label
_atom_site_aniso_U_11
_atom_site_aniso_U_22
_atom_site_aniso_U_33
_atom_site_aniso_U_23
_atom_site_aniso_U_13
_atom_site_aniso_U_12
In1 0.0289(3) 0.0363(3) 0.0358(3) 0.0018(2) 0.0075(2) -0.0004(2)
In2 0.0329(3) 0.0355(3) 0.0361(3) -0.0010(2) 0.0059(2) -0.0022(2)
Cl1 0.0342(10) 0.0324(9) 0.0485(10) -0.0054(8) 0.0081(8) 0.0015(7)
Cl4 0.0335(10) 0.0387(10) 0.0416(10) -0.0029(8) 0.0068(7) 0.0056(7)
Cl12 0.0405(10) 0.0423(10) 0.0345(9) -0.0056(8) 0.0066(7) -0.0010(8)
Cl11 0.0472(11) 0.0364(10) 0.0405(10) 0.0065(8) 0.0078(8) -0.0032(8)
Cl3 0.0449(11) 0.0353(10) 0.0653(12) 0.0177(9) 0.0244(9) 0.0074(8)
Cl6 0.0464(11) 0.0407(10) 0.0674(13) 0.0202(9) 0.0233(9) 0.0041(8)
Cl9 0.0646(13) 0.0442(11) 0.0553(12) -0.0171(9) 0.0277(10) -0.0108(9)
Cl2 0.0346(10) 0.0688(13) 0.0467(11) -0.0014(9) -0.0014(8) 0.0020(9)
Cl5 0.0324(10) 0.0864(15) 0.0475(11) -0.0041(10) 0.0012(8) -0.0002(10)
Cl8 0.0700(14) 0.0407(11) 0.0687(14) 0.0038(10) 0.0335(11) -0.0090(10)
Cl10 0.0383(11) 0.0746(14) 0.0552(12) 0.0147(10) 0.0031(9) 0.0127(10)
Cl7 0.0370(11) 0.0955(16) 0.0410(11) 0.0037(10) -0.0018(8) -0.0062(10)
N1 0.037(5) 0.146(9) 0.078(6) -0.003(6) 0.010(4) 0.015(5)
N3 0.056(5) 0.049(4) 0.073(5) 0.000(4) 0.001(4) 0.010(3)
N4 0.086(5) 0.055(4) 0.035(4) 0.000(3) 0.007(3) 0.012(4)
N6 0.068(5) 0.064(5) 0.082(5) 0.008(4) 0.010(4) -0.019(4)
N12 0.060(5) 0.057(4) 0.052(4) -0.008(3) -0.012(3) -0.017(3)
C15 0.061(5) 0.045(4) 0.036(4) -0.005(4) 0.014(4) -0.013(4)
N9 0.035(5) 0.125(8) 0.098(7) 0.007(6) 0.003(4) -0.035(5)
N5 0.052(5) 0.101(6) 0.098(6) -0.029(5) 0.035(4) -0.019(5)
C7 0.082(7) 0.066(6) 0.051(5) -0.010(5) 0.015(5) 0.021(5)
N7 0.068(5) 0.062(5) 0.069(5) 0.013(4) 0.040(4) 0.023(4)
N2 0.043(4) 0.057(5) 0.086(5) 0.013(4) 0.013(4) 0.011(3)
C20 0.057(5) 0.031(4) 0.045(4) -0.006(3) 0.011(4) 0.000(3)
N10 0.053(5) 0.072(5) 0.046(4) -0.001(3) 0.001(3) -0.001(4)
C35 0.078(8) 0.092(8) 0.118(9) -0.051(7) 0.045(7) -0.023(6)
N11 0.065(5) 0.062(4) 0.044(4) -0.011(3) 0.013(3) -0.014(4)
C41 0.030(4) 0.060(5) 0.072(6) 0.002(4) 0.015(4) 0.000(4)
N8 0.047(5) 0.103(6) 0.056(4) 0.015(4) 0.014(4) 0.022(4)
C16 0.063(6) 0.055(5) 0.064(6) -0.014(5) 0.016(4) -0.014(4)
C21 0.057(6) 0.067(6) 0.057(5) -0.005(5) 0.013(4) -0.032(4)
C6 0.046(5) 0.038(4) 0.041(4) -0.007(3) 0.008(3) 0.004(3)
C42 0.060(7) 0.084(8) 0.083(7) 0.016(6) 0.005(5) -0.005(6)
C12 0.036(5) 0.075(6) 0.060(5) -0.008(5) 0.010(4) -0.003(4)
C13 0.041(5) 0.039(4) 0.056(5) -0.003(4) -0.003(4) -0.008(4)
C1 0.049(5) 0.037(4) 0.047(5) 0.003(4) 0.006(4) 0.009(3)
C5 0.085(7) 0.071(6) 0.040(5) 0.000(4) 0.013(4) -0.006(5)
C2 0.065(6) 0.052(5) 0.079(6) 0.017(5) 0.005(5) 0.024(4)
C18 0.109(8) 0.045(5) 0.082(7) 0.017(5) 0.035(6) 0.004(5)
C3 0.077(7) 0.063(7) 0.123(10) -0.003(7) 0.039(7) 0.025(5)
C17 0.076(7) 0.060(6) 0.082(7) -0.005(5) 0.032(6) -0.013(5)
C34 0.050(5) 0.051(5) 0.062(5) 0.006(4) 0.023(4) 0.001(4)
C22 0.047(5) 0.056(5) 0.052(5) 0.010(4) 0.023(4) 0.014(4)
C14 0.040(6) 0.134(10) 0.088(8) -0.004(7) 0.009(5) 0.005(6)
C27 0.056(6) 0.057(5) 0.048(5) 0.002(4) 0.021(4) 0.015(4)
C28 0.065(7) 0.082(7) 0.052(5) 0.015(5) 0.013(5) 0.008(5)
C29 0.056(6) 0.060(6) 0.061(5) -0.007(5) 0.017(4) -0.015(4)
C26 0.092(8) 0.084(8) 0.084(7) -0.013(6) 0.032(6) 0.026(6)
C40 0.056(7) 0.113(9) 0.111(9) 0.009(8) 0.018(6) -0.020(6)
C9 0.106(10) 0.078(8) 0.090(8) 0.008(6) -0.025(7) -0.051(7)
C11 0.080(8) 0.088(8) 0.071(7) -0.010(6) 0.002(5) 0.020(6)
C8 0.052(6) 0.071(7) 0.072(6) 0.016(5) -0.005(5) -0.026(5)
C19 0.092(7) 0.043(5) 0.047(5) 0.004(4) 0.004(5) 0.003(5)
C36 0.059(6) 0.070(7) 0.084(7) -0.004(5) 0.012(5) 0.011(5)
C4 0.106(9) 0.067(7) 0.082(7) -0.017(6) 0.050(7) 0.002(6)
C24 0.089(9) 0.118(10) 0.079(8) 0.005(7) 0.027(6) -0.016(7)
C30 0.105(9) 0.079(8) 0.079(7) -0.012(6) 0.015(7) -0.009(7)
C32 0.126(13) 0.125(12) 0.126(11) 0.011(10) 0.051(10) 0.078(10)
C23 0.063(7) 0.099(8) 0.093(8) 0.001(7) 0.043(6) 0.009(6)
C25 0.124(11) 0.085(8) 0.084(8) -0.019(6) 0.023(7) -0.016(8)
C33 0.052(7) 0.096(8) 0.145(11) 0.036(8) 0.017(7) 0.014(6)
C10 0.117(10) 0.059(7) 0.101(9) -0.017(6) -0.017(8) -0.005(7)
C37 0.125(13) 0.069(9) 0.245(18) -0.002(10) 0.045(12) 0.034(8)
C31 0.176(17) 0.085(9) 0.109(10) -0.018(8) 0.008(11) 0.014(11)
C39 0.116(14) 0.153(16) 0.194(16) 0.026(14) 0.011(12) -0.068(12)
C38 0.160(19) 0.087(12) 0.29(2) 0.015(13) 0.027(18) -0.042(12)

loop_
_atom_type_symbol
_atom_type_description
_atom_type_scat_dispersion_real
_atom_type_scat_dispersion_imag
_atom_type_scat_source
C C 0.0033 0.0016 'International Tables Vol C Tables 4.2.6.8 and 6.1.1.4'
H H 0.0000 0.0000 'International Tables Vol C Tables 4.2.6.8 and 6.1.1.4'
N N 0.0061 0.0033 'International Tables Vol C Tables 4.2.6.8 and 6.1.1.4'
O O 0.0106 0.0060 'International Tables Vol C Tables 4.2.6.8 and 6.1.1.4'
Cl Cl 0.1484 0.1585 'International Tables Vol C Tables 4.2.6.8 and 6.1.1.4'
In In -0.7276 1.3100 'International Tables Vol C Tables 4.2.6.8 and 6.1.1.4'
Sb Sb -0.5866 1.5461 'International Tables Vol C Tables 4.2.6.8 and 6.1.1.4'

loop_
_geom_angle_atom_site_label_1
_geom_angle_atom_site_label_2
_geom_angle_atom_site_label_3
_geom_angle
_geom_angle_site_symmetry_1
_geom_angle_site_symmetry_3
_geom_angle_publ_flag
Cl5 In1 Cl2 176.96(7) . . ?
Cl5 In1 Cl6 91.06(7) . . ?
Cl2 In1 Cl6 89.55(7) . . ?
Cl5 In1 Cl3 90.64(7) . . ?
Cl2 In1 Cl3 88.68(7) . . ?
Cl6 In1 Cl3 177.81(7) . . ?
Cl5 In1 Cl1 91.32(6) . . ?
Cl2 In1 Cl1 91.62(6) . . ?
Cl6 In1 Cl1 92.78(6) . . ?
Cl3 In1 Cl1 88.57(6) . . ?
Cl5 In1 Cl4 87.21(6) . . ?
Cl2 In1 Cl4 89.84(6) . . ?
Cl6 In1 Cl4 87.66(6) . . ?
Cl3 In1 Cl4 91.04(6) . . ?
Cl1 In1 Cl4 178.47(6) . . ?
Cl7 In2 Cl10 178.18(7) . . ?
Cl7 In2 Cl8 87.76(7) . . ?
Cl10 In2 Cl8 92.19(7) . . ?
Cl7 In2 Cl9 92.51(7) . . ?
Cl10 In2 Cl9 89.31(7) . . ?
Cl8 In2 Cl9 91.41(6) . . ?
Cl7 In2 Cl11 90.02(7) . . ?
Cl10 In2 Cl11 90.06(6) . . ?
Cl8 In2 Cl11 177.67(7) . . ?
Cl9 In2 Cl11 87.98(6) . . ?
Cl7 In2 Cl12 88.90(6) . . ?
Cl10 In2 Cl12 89.28(6) . . ?
Cl8 In2 Cl12 89.95(6) . . ?
Cl9 In2 Cl12 178.07(6) . . ?
Cl11 In2 Cl12 90.71(6) . . ?
C42 N1 C36 108.5(8) . . ?
C7 N3 C6 109.6(7) . . ?
C7 N4 C1 111.3(7) . . ?
C35 N6 C34 109.3(7) . . ?
C21 N12 C20 110.6(6) . . ?
N11 C15 C16 132.3(7) . . ?
N11 C15 C20 105.7(6) . . ?
C16 C15 C20 121.9(7) . . ?
C14 N9 C8 110.6(8) . . ?
C35 N5 C29 110.9(8) . . ?
N4 C7 N3 108.1(7) . . ?
C28 N7 C22 111.0(8) . . ?
C42 N2 C41 110.1(8) . . ?
C19 C20 N12 133.0(7) . . ?
C19 C20 C15 121.6(7) . . ?
N12 C20 C15 105.4(6) . . ?
C14 N10 C13 108.1(8) . . ?
N5 C35 N6 108.7(9) . . ?
C21 N11 C15 109.5(6) . . ?
C40 C41 N2 132.1(9) . . ?
C40 C41 C36 121.1(9) . . ?
N2 C41 C36 106.8(7) . . ?
C28 N8 C27 109.5(7) . . ?
C17 C16 C15 115.8(8) . . ?
N12 C21 N11 108.8(7) . . ?
C5 C6 C1 122.4(7) . . ?
C5 C6 N3 133.0(7) . . ?
C1 C6 N3 104.5(6) . . ?
N1 C42 N2 110.4(9) . . ?
C11 C12 C13 116.5(8) . . ?
C12 C13 C8 122.1(8) . . ?
C12 C13 N10 131.7(7) . . ?
C8 C13 N10 106.2(8) . . ?
N4 C1 C2 132.7(8) . . ?
N4 C1 C6 106.4(6) . . ?
C2 C1 C6 120.8(7) . . ?
C6 C5 C4 116.0(8) . . ?
C3 C2 C1 116.3(8) . . ?
C19 C18 C17 121.2(9) . . ?
C4 C3 C2 123.0(9) . . ?
C16 C17 C18 122.3(9) . . ?
C33 C34 C29 122.3(9) . . ?
C33 C34 N6 132.0(9) . . ?
C29 C34 N6 105.7(7) . . ?
N7 C22 C23 131.1(8) . . ?
N7 C22 C27 105.9(8) . . ?
C23 C22 C27 122.9(9) . . ?
N9 C14 N10 110.1(10) . . ?
C26 C27 C22 122.0(9) . . ?
C26 C27 N8 132.8(9) . . ?
C22 C27 N8 105.2(8) . . ?
N7 C28 N8 108.3(9) . . ?
C30 C29 N5 132.5(9) . . ?
C30 C29 C34 122.1(9) . . ?
N5 C29 C34 105.4(8) . . ?
C27 C26 C25 116.6(9) . . ?
C39 C40 C41 115.3(12) . . ?
C10 C9 C8 115.0(9) . . ?
C12 C11 C10 122.4(10) . . ?
C9 C8 C13 121.0(10) . . ?
C9 C8 N9 134.1(9) . . ?
C13 C8 N9 104.9(8) . . ?
C18 C19 C20 117.0(8) . . ?
C37 C36 C41 122.2(11) . . ?
C37 C36 N1 133.7(11) . . ?
C41 C36 N1 104.2(8) . . ?
C3 C4 C5 121.5(9) . . ?
C23 C24 C25 121.9(11) . . ?
C31 C30 C29 116.6(12) . . ?
C33 C32 C31 123.5(12) . . ?
C22 C23 C24 115.7(9) . . ?
C26 C25 C24 120.8(11) . . ?
C32 C33 C34 114.4(11) . . ?
C9 C10 C11 123.0(11) . . ?
C38 C37 C36 116.2(13) . . ?
C30 C31 C32 120.9(13) . . ?
C40 C39 C38 124.4(16) . . ?
C37 C38 C39 120.6(16) . . ?

loop_
_geom_bond_atom_site_label_1
_geom_bond_atom_site_label_2
_geom_bond_distance
_geom_bond_site_symmetry_2
_geom_bond_publ_flag
In1 Cl5 2.4396(18) . ?
In1 Cl2 2.4578(18) . ?
In1 Cl6 2.4841(17) . ?
In1 Cl3 2.4905(17) . ?
In1 Cl1 2.5145(16) . ?
In1 Cl4 2.5657(16) . ?
In2 Cl7 2.4289(19) . ?
In2 Cl10 2.4307(19) . ?
In2 Cl8 2.5059(18) . ?
In2 Cl9 2.5132(18) . ?
In2 Cl11 2.5276(17) . ?
In2 Cl12 2.5544(17) . ?
N1 C42 1.290(11) . ?
N1 C36 1.404(11) . ?
N3 C7 1.311(9) . ?
N3 C6 1.389(8) . ?
N4 C7 1.281(9) . ?
N4 C1 1.351(8) . ?
N6 C35 1.308(11) . ?
N6 C34 1.367(9) . ?
N12 C21 1.275(9) . ?
N12 C20 1.367(9) . ?
C15 N11 1.359(8) . ?
C15 C16 1.369(10) . ?
C15 C20 1.375(10) . ?
N9 C14 1.266(12) . ?
N9 C8 1.381(11) . ?
N5 C35 1.271(11) . ?
N5 C29 1.363(10) . ?
N7 C28 1.272(10) . ?
N7 C22 1.350(10) . ?
N2 C42 1.272(10) . ?
N2 C41 1.352(9) . ?
C20 C19 1.353(10) . ?
N10 C14 1.316(11) . ?
N10 C13 1.383(9) . ?
N11 C21 1.318(9) . ?
C41 C40 1.352(11) . ?
C41 C36 1.370(11) . ?
N8 C28 1.295(10) . ?
N8 C27 1.373(10) . ?
C16 C17 1.344(11) . ?
C6 C5 1.357(10) . ?
C6 C1 1.367(9) . ?
C12 C11 1.320(11) . ?
C12 C13 1.353(10) . ?
C13 C8 1.374(10) . ?
C1 C2 1.364(10) . ?
C5 C4 1.368(12) . ?
C2 C3 1.355(12) . ?
C18 C19 1.347(11) . ?
C18 C17 1.391(12) . ?
C3 C4 1.342(13) . ?
C34 C33 1.350(12) . ?
C34 C29 1.365(10) . ?
C22 C23 1.348(11) . ?
C22 C27 1.350(10) . ?
C27 C26 1.332(12) . ?
C29 C30 1.356(12) . ?
C26 C25 1.373(13) . ?
C40 C39 1.321(17) . ?
C9 C10 1.351(14) . ?
C9 C8 1.375(13) . ?
C11 C10 1.356(14) . ?
C36 C37 1.355(14) . ?
C24 C23 1.353(13) . ?
C24 C25 1.369(14) . ?
C30 C31 1.326(16) . ?
C32 C33 1.357(16) . ?
C32 C31 1.377(17) . ?
C37 C38 1.328(19) . ?
C39 C38 1.37(2) . ?
